data_1527292
loop_
_publ_author_name
'Delmas, C.'
'Demazeau, G.'
'Devalette, M.'
'Hagenmuller, P.'
'Fouassier, C.'

_publ_section_title
;
 Evolution structurale sous haute pression des phases K2 M O3 (M= Zr, Hf,
 Sn, Pb)
;
_journal_name_full 'Journal of Solid State Chemistry'
_journal_page_first 87
_journal_page_last 94
_journal_volume 19
_journal_year 1976
_chemical_formula_sum 'K2 O3 Pb'
_chemical_name_systematic 'K2 Pb O3'
_space_group_IT_number 193
_symmetry_space_group_name_Hall '-P 6c 2'
_symmetry_space_group_name_H-M 'P 63/m c m'
_cell_angle_alpha 90
_cell_angle_beta 90
_cell_angle_gamma 120
_cell_formula_units_Z 4
_cell_length_a 5.958
_cell_length_b 5.958
_cell_length_c 12.39
_cell_volume 380.893
_citation_journal_id_ASTM JSSCBI
_cod_data_source_file Delmas_JSSCBI_1976_1745.cif
_cod_data_source_block K2O3Pb1
_cod_original_formula_sum 'K2 O3 Pb1'
_cod_database_code 1527292

loop_
_symmetry_equiv_pos_as_xyz
x,y,z
x-y,x,z+1/2
-y,x-y,z
-x,-y,z+1/2
-x+y,-x,z
y,-x+y,z+1/2
-y,-x,-z
x-y,-y,-z+1/2
x,x-y,-z
y,x,-z+1/2
-x+y,y,-z
-x,-x+y,-z+1/2
-x,-y,-z
-x+y,-x,-z-1/2
y,-x+y,-z
x,y,-z-1/2
x-y,x,-z
-y,x-y,-z-1/2
y,x,z
-x+y,y,z-1/2
-x,-x+y,z
-y,-x,z-1/2
x-y,-y,z
x,x-y,z-1/2

loop_
_atom_site_label
_atom_site_type_symbol
_atom_site_fract_x
_atom_site_fract_y
_atom_site_fract_z
_atom_site_occupancy
_atom_site_U_iso_or_equiv
K2 K+1 0.73 0 0.25 1 0.0
Pb1 Pb+4 0.3333 0.6667 0 1 0.0
K1 K+1 0 0 0 1 0.0
O1 O-2 0.415 0 0.098 1 0.0
